data_7209843
loop_
_publ_author_name
'Wilson, Julie A.'
'Uebler, Jacob W.'
'LaDuca, Robert L.'

_publ_section_title
;
 Cadmium adipate coordination polymers prepared with isomeric pyridylamide
 precursors: pH-dependent in situ reaction chemistry and divergent
 dimensionalities
;
_journal_issue 26
_journal_name_full CrystEngComm
_journal_page_first 5218
_journal_paper_doi 10.1039/c2ce26583d
_journal_volume 15
_journal_year 2013
_chemical_formula_sum 'C23 H38 Cd2 N4 O16'
_chemical_formula_weight 851.37
_chemical_name_systematic
;
?
;
_space_group_IT_number 2
_symmetry_cell_setting triclinic
_symmetry_space_group_name_Hall '-P 1'
_symmetry_space_group_name_H-M 'P -1'
_atom_sites_solution_hydrogens geom
_atom_sites_solution_primary direct
_atom_sites_solution_secondary difmap
_audit_creation_method SHELXL-97
_cell_angle_alpha 85.128(2)
_cell_angle_beta 81.477(2)
_cell_angle_gamma 85.234(2)
_cell_formula_units_Z 2
_cell_length_a 7.9448(12)
_cell_length_b 11.1929(17)
_cell_length_c 18.000(3)
_cell_measurement_reflns_used 7411
_cell_measurement_temperature 173(2)
_cell_measurement_theta_max 25.01
_cell_measurement_theta_min 2.23
_cell_volume 1573.2(4)
_computing_cell_refinement 'Bruker SAINT'
_computing_data_collection 'Bruker APEX2'
_computing_data_reduction 'Bruker SAINT'
_computing_molecular_graphics 'Bruker SHELXTL'
_computing_publication_material 'Bruker SHELXTL'
_computing_structure_refinement 'SHELXL-97 (Sheldrick, 2008)'
_computing_structure_solution 'SHELXS-97 (Sheldrick, 2008)'
_diffrn_ambient_temperature 173(2)
_diffrn_measured_fraction_theta_full 0.994
_diffrn_measured_fraction_theta_max 0.994
_diffrn_measurement_device_type 'Bruker APEX-II CCD'
_diffrn_measurement_method '\f and \w scans'
_diffrn_radiation_monochromator graphite
_diffrn_radiation_source 'fine-focus sealed tube'
_diffrn_radiation_type MoK\a
_diffrn_radiation_wavelength 0.71073
_diffrn_reflns_av_R_equivalents 0.0000
_diffrn_reflns_av_sigmaI/netI 0.0745
_diffrn_reflns_limit_h_max 9
_diffrn_reflns_limit_h_min -9
_diffrn_reflns_limit_k_max 13
_diffrn_reflns_limit_k_min -13
_diffrn_reflns_limit_l_max 21
_diffrn_reflns_limit_l_min 0
_diffrn_reflns_number 5522
_diffrn_reflns_theta_full 25.00
_diffrn_reflns_theta_max 25.00
_diffrn_reflns_theta_min 1.83
_exptl_absorpt_coefficient_mu 1.430
_exptl_absorpt_correction_T_max 0.8702
_exptl_absorpt_correction_T_min 0.7910
_exptl_absorpt_correction_type multi-scan
_exptl_absorpt_process_details TWINABS
_exptl_crystal_colour colourless
_exptl_crystal_density_diffrn 1.797
_exptl_crystal_density_method 'not measured'
_exptl_crystal_description block
_exptl_crystal_F_000 856
_exptl_crystal_size_max 0.17
_exptl_crystal_size_mid 0.15
_exptl_crystal_size_min 0.10
_refine_diff_density_max 2.160
_refine_diff_density_min -0.854
_refine_diff_density_rms 0.177
_refine_ls_extinction_method none
_refine_ls_goodness_of_fit_ref 1.132
_refine_ls_hydrogen_treatment mixed
_refine_ls_matrix_type full
_refine_ls_number_parameters 448
_refine_ls_number_reflns 5522
_refine_ls_number_restraints 21
_refine_ls_restrained_S_all 1.130
_refine_ls_R_factor_all 0.0881
_refine_ls_R_factor_gt 0.0621
_refine_ls_shift/su_max 0.000
_refine_ls_shift/su_mean 0.000
_refine_ls_structure_factor_coef Fsqd
_refine_ls_weighting_details 'calc w=1/[\s^2^(Fo^2^)+(0.0523P)^2^+18.6023P] where P=(Fo^2^+2Fc^2^)/3'
_refine_ls_weighting_scheme calc
_refine_ls_wR_factor_gt 0.1599
_refine_ls_wR_factor_ref 0.1685
_reflns_number_gt 3915
_reflns_number_total 5522
_reflns_threshold_expression >2sigma(I)
_cod_data_source_file c2ce26583d.txt
_cod_data_source_block p1b
_cod_depositor_comments
;
The following automatic conversions were performed:

'_symmetry_cell_setting' value 'Triclinic' changed to 'triclinic'
according to /home/saulius/struct/CIF-dictionaries/cif_core.dic
dictionary named 'cif_core.dic' version 2.4.2 from 2011-04-26.

Automatic conversion script
Id: cif_fix_values 1891 2012-01-12 08:04:46Z andrius 
;
_cod_original_sg_symbol_H-M P-1
_cod_database_code 7209843

loop_
_symmetry_equiv_pos_as_xyz
'x, y, z'
'-x, -y, -z'

loop_
_atom_site_label
_atom_site_type_symbol
_atom_site_fract_x
_atom_site_fract_y
_atom_site_fract_z
_atom_site_U_iso_or_equiv
_atom_site_adp_type
_atom_site_occupancy
_atom_site_symmetry_multiplicity
_atom_site_calc_flag
_atom_site_refinement_flags
Cd1 Cd 0.24719(8) 0.67367(6) 0.45164(4) 0.0201(2) Uani 1 1 d .
Cd2 Cd 0.25495(9) 0.86364(7) 1.08230(4) 0.0260(2) Uani 1 1 d .
O1 O 0.3443(9) 0.7999(8) 0.9542(4) 0.041(2) Uani 1 1 d .
O1W O 1.0656(15) 0.4252(13) 0.9300(7) 0.099(4) Uani 1 1 d .
O2 O 0.0743(10) 0.8250(10) 0.9944(4) 0.057(3) Uani 1 1 d .
O2W O 0.6040(14) 0.5688(11) 1.0371(7) 0.088(4) Uani 1 1 d .
O3 O 0.1684(9) 0.6721(6) 0.5896(4) 0.0294(16) Uani 1 1 d .
O3W O 0.6665(12) 0.7371(10) 0.8872(6) 0.064(3) Uani 1 1 d D
H3WA H 0.685(19) 0.798(7) 0.908(6) 0.077 Uiso 1 1 d D
H3WB H 0.65(2) 0.677(7) 0.918(5) 0.077 Uiso 1 1 d D
O4 O 0.4353(9) 0.6407(6) 0.5447(4) 0.0278(16) Uani 1 1 d .
O4W O 0.8412(11) 0.5312(7) 0.8299(5) 0.042(2) Uani 1 1 d D
H4WA H 0.865(16) 0.563(8) 0.785(2) 0.050 Uiso 1 1 d D
H4WB H 0.837(16) 0.580(7) 0.864(4) 0.050 Uiso 1 1 d D
O5 O -0.0429(8) 0.6566(6) 0.4493(4) 0.0222(15) Uani 1 1 d .
O5W O 0.8713(10) 0.6124(7) 0.6819(4) 0.0354(18) Uani 1 1 d D
H5WA H 0.811(11) 0.578(10) 0.655(4) 0.042 Uiso 1 1 d D
H5WB H 0.961(8) 0.633(10) 0.653(4) 0.042 Uiso 1 1 d D
O6 O 0.1025(8) 0.6888(7) 0.3361(4) 0.0319(17) Uani 1 1 d .
O7 O 0.2556(8) 0.4674(6) 0.4441(4) 0.0242(15) Uani 1 1 d D
H7A H 0.357(4) 0.437(8) 0.442(5) 0.029 Uiso 1 1 d D
H7B H 0.195(9) 0.431(8) 0.481(4) 0.029 Uiso 1 1 d D
O9 O -0.6074(8) 0.9339(7) 1.1893(4) 0.0309(17) Uani 1 1 d .
O10 O -0.4574(8) 0.8857(7) 1.0814(4) 0.0313(17) Uani 1 1 d .
O11 O 0.2279(9) 1.0682(7) 1.0439(4) 0.0305(17) Uani 1 1 d D
H11A H 0.310(7) 1.076(10) 1.009(4) 0.037 Uiso 1 1 d D
H11B H 0.134(6) 1.097(9) 1.031(5) 0.037 Uiso 1 1 d D
O12 O 0.3300(11) 0.6714(7) 1.1257(5) 0.044(2) Uani 1 1 d D
H12A H 0.412(11) 0.657(9) 1.091(5) 0.053 Uiso 1 1 d D
H12B H 0.281(13) 0.609(6) 1.144(6) 0.053 Uiso 1 1 d D
N1 N -0.5004(9) 0.6703(7) 0.3623(4) 0.0208(17) Uani 1 1 d .
N2 N -0.0006(10) 0.8947(8) 1.1639(4) 0.0252(19) Uani 1 1 d .
N3 N 0.2529(11) 0.8815(8) 0.4471(5) 0.029(2) Uani 1 1 d .
N4 N 0.2793(14) 1.1264(9) 0.3013(5) 0.039(2) Uani 1 1 d D
H4NA H 0.261(15) 1.206(2) 0.291(5) 0.047 Uiso 1 1 d D
H4NB H 0.277(15) 1.095(8) 0.257(3) 0.047 Uiso 1 1 d D
C1 C 0.2942(12) 0.7209(10) 0.8117(5) 0.029(2) Uani 1 1 d .
H1A H 0.3597 0.6486 0.8310 0.034 Uiso 1 1 calc R
H1B H 0.3720 0.7868 0.8006 0.034 Uiso 1 1 calc R
C2 C 0.2302(12) 0.6945(10) 0.7395(5) 0.026(2) Uani 1 1 d .
H2A H 0.1636 0.6225 0.7497 0.031 Uiso 1 1 calc R
H2B H 0.1526 0.7630 0.7242 0.031 Uiso 1 1 calc R
C3 C 0.1473(13) 0.7566(11) 0.8718(6) 0.035(3) Uani 1 1 d .
H3A H 0.0762 0.8233 0.8497 0.042 Uiso 1 1 calc R
H3B H 0.0756 0.6875 0.8848 0.042 Uiso 1 1 calc R
C4 C 0.1946(13) 0.7950(10) 0.9433(6) 0.030(2) Uani 1 1 d .
C5 C 0.3725(13) 0.6732(10) 0.6752(5) 0.029(2) Uani 1 1 d .
H5A H 0.4466 0.7412 0.6697 0.035 Uiso 1 1 calc R
H5B H 0.4424 0.5996 0.6891 0.035 Uiso 1 1 calc R
C6 C -0.1914(11) 0.6617(9) 0.3440(5) 0.022(2) Uani 1 1 d .
C7 C -0.0333(12) 0.6692(8) 0.3780(6) 0.021(2) Uani 1 1 d .
C8 C 0.3195(13) 0.6597(9) 0.5999(5) 0.025(2) Uani 1 1 d .
C9 C -0.3529(11) 0.6760(8) 0.3883(5) 0.019(2) Uani 1 1 d .
H9 H -0.3568 0.6907 0.4398 0.023 Uiso 1 1 calc R
C10 C -0.4946(12) 0.6515(10) 0.2890(6) 0.029(2) Uani 1 1 d .
H10 H -0.5989 0.6466 0.2699 0.035 Uiso 1 1 calc R
C11 C -0.3449(12) 0.6391(9) 0.2407(6) 0.025(2) Uani 1 1 d .
H11 H -0.3459 0.6276 0.1891 0.030 Uiso 1 1 calc R
C12 C -0.1900(13) 0.6436(9) 0.2687(6) 0.026(2) Uani 1 1 d .
H12 H -0.0847 0.6342 0.2362 0.031 Uiso 1 1 calc R
C13 C -0.1519(13) 0.8907(9) 1.1392(6) 0.028(2) Uani 1 1 d .
H13 H -0.1527 0.8619 1.0911 0.034 Uiso 1 1 calc R
C14 C -0.0038(12) 0.9333(10) 1.2319(5) 0.027(2) Uani 1 1 d .
H14 H 0.1018 0.9362 1.2503 0.033 Uiso 1 1 calc R
C15 C -0.1500(13) 0.9689(9) 1.2770(6) 0.028(2) Uani 1 1 d .
H15 H -0.1457 0.9951 1.3255 0.034 Uiso 1 1 calc R
C16 C -0.3044(12) 0.9261(9) 1.1800(5) 0.023(2) Uani 1 1 d .
C17 C -0.3053(13) 0.9661(10) 1.2505(6) 0.030(2) Uani 1 1 d .
H17 H -0.4093 0.9910 1.2802 0.036 Uiso 1 1 calc R
C18 C -0.4683(12) 0.9163(9) 1.1483(6) 0.022(2) Uani 1 1 d .
C19 C 0.218(2) 0.9428(11) 0.5092(7) 0.057(4) Uani 1 1 d .
H19 H 0.2006 0.9003 0.5574 0.069 Uiso 1 1 calc R
C20 C 0.2709(12) 0.9421(9) 0.3806(6) 0.025(2) Uani 1 1 d .
H20 H 0.2942 0.8982 0.3369 0.030 Uiso 1 1 calc R
C21 C 0.208(2) 1.0664(11) 0.5037(8) 0.068(5) Uani 1 1 d .
H21 H 0.1872 1.1084 0.5482 0.081 Uiso 1 1 calc R
C22 C 0.2268(17) 1.1295(11) 0.4351(7) 0.046(3) Uani 1 1 d .
H22 H 0.2188 1.2149 0.4318 0.056 Uiso 1 1 calc R
C23 C 0.2573(13) 1.0692(9) 0.3709(6) 0.028(2) Uani 1 1 d .

loop_
_atom_site_aniso_label
_atom_site_aniso_U_11
_atom_site_aniso_U_22
_atom_site_aniso_U_33
_atom_site_aniso_U_23
_atom_site_aniso_U_13
_atom_site_aniso_U_12
Cd1 0.0156(4) 0.0209(4) 0.0243(4) -0.0027(3) -0.0029(3) -0.0034(3)
Cd2 0.0171(4) 0.0362(5) 0.0257(4) -0.0061(3) -0.0024(3) -0.0058(3)
O1 0.020(4) 0.070(6) 0.037(4) -0.017(4) -0.007(3) -0.008(4)
O1W 0.065(8) 0.136(12) 0.095(9) 0.024(8) -0.022(6) -0.015(7)
O2 0.030(5) 0.111(8) 0.034(5) -0.041(5) -0.002(4) -0.004(5)
O2W 0.058(7) 0.091(9) 0.118(10) -0.052(7) -0.005(6) 0.003(6)
O3 0.022(4) 0.036(4) 0.033(4) -0.006(3) -0.006(3) -0.006(3)
O3W 0.031(5) 0.069(7) 0.099(8) -0.047(6) -0.009(5) -0.004(5)
O4 0.026(4) 0.029(4) 0.028(4) -0.003(3) -0.004(3) 0.002(3)
O4W 0.046(5) 0.032(5) 0.046(5) 0.002(4) -0.002(4) -0.007(4)
O5 0.017(3) 0.017(4) 0.034(4) -0.003(3) -0.006(3) -0.002(3)
O5W 0.031(4) 0.040(5) 0.038(4) -0.008(4) -0.003(3) -0.012(4)
O6 0.013(4) 0.041(5) 0.040(4) 0.002(3) 0.002(3) -0.009(3)
O7 0.015(3) 0.018(4) 0.039(4) -0.001(3) 0.000(3) 0.000(3)
O9 0.018(4) 0.040(5) 0.036(4) -0.006(3) -0.006(3) -0.005(3)
O10 0.018(4) 0.051(5) 0.026(4) -0.007(3) -0.002(3) -0.010(3)
O11 0.021(4) 0.037(5) 0.031(4) -0.001(3) -0.001(3) 0.002(3)
O12 0.037(5) 0.035(5) 0.056(6) 0.007(4) 0.005(4) -0.008(4)
N1 0.014(4) 0.022(5) 0.028(4) -0.003(3) -0.003(3) -0.003(3)
N2 0.017(4) 0.036(5) 0.020(4) 0.000(4) 0.006(3) -0.010(4)
N3 0.030(5) 0.023(5) 0.036(5) -0.005(4) -0.004(4) -0.004(4)
N4 0.057(7) 0.024(5) 0.036(6) -0.003(4) -0.005(5) -0.003(5)
C1 0.020(5) 0.041(7) 0.025(5) -0.012(5) -0.001(4) -0.002(5)
C2 0.021(5) 0.031(6) 0.029(5) -0.006(4) -0.007(4) -0.007(4)
C3 0.019(5) 0.056(8) 0.033(6) -0.016(5) -0.005(4) -0.007(5)
C4 0.022(6) 0.036(7) 0.032(6) -0.011(5) -0.003(5) -0.002(5)
C5 0.032(6) 0.028(6) 0.028(6) -0.002(4) -0.004(4) 0.001(5)
C6 0.011(5) 0.022(5) 0.031(6) -0.006(4) 0.004(4) 0.000(4)
C7 0.018(5) 0.005(5) 0.039(6) -0.002(4) -0.002(4) 0.002(4)
C8 0.025(6) 0.024(6) 0.027(5) -0.006(4) -0.002(4) -0.005(4)
C9 0.011(5) 0.023(5) 0.024(5) -0.002(4) -0.006(4) -0.001(4)
C10 0.016(5) 0.035(6) 0.037(6) -0.001(5) -0.010(4) 0.001(4)
C11 0.025(5) 0.025(6) 0.026(5) -0.006(4) -0.002(4) -0.004(4)
C12 0.022(5) 0.022(6) 0.032(6) -0.001(4) -0.001(4) 0.003(4)
C13 0.025(6) 0.033(6) 0.027(6) -0.004(4) -0.004(4) -0.006(5)
C14 0.017(5) 0.040(7) 0.024(5) 0.002(4) -0.001(4) -0.007(5)
C15 0.027(6) 0.033(6) 0.026(5) -0.007(4) -0.004(4) -0.002(5)
C16 0.018(5) 0.022(6) 0.029(5) 0.000(4) -0.004(4) -0.010(4)
C17 0.018(5) 0.043(7) 0.027(6) -0.005(5) 0.007(4) -0.005(5)
C18 0.015(5) 0.020(5) 0.030(6) 0.000(4) -0.002(4) -0.001(4)
C19 0.115(13) 0.030(7) 0.025(6) -0.002(5) -0.003(7) -0.008(7)
C20 0.014(5) 0.027(6) 0.033(6) -0.004(4) -0.004(4) -0.004(4)
C21 0.133(15) 0.025(7) 0.045(8) -0.015(6) -0.007(8) -0.004(8)
C22 0.069(9) 0.025(7) 0.043(7) 0.000(5) -0.004(6) 0.000(6)
C23 0.021(5) 0.028(6) 0.036(6) -0.004(5) -0.005(4) -0.003(4)

loop_
_atom_type_symbol
_atom_type_description
_atom_type_scat_dispersion_real
_atom_type_scat_dispersion_imag
_atom_type_scat_source
C C 0.0033 0.0016 'International Tables Vol C Tables 4.2.6.8 and 6.1.1.4'
H H 0.0000 0.0000 'International Tables Vol C Tables 4.2.6.8 and 6.1.1.4'
N N 0.0061 0.0033 'International Tables Vol C Tables 4.2.6.8 and 6.1.1.4'
O O 0.0106 0.0060 'International Tables Vol C Tables 4.2.6.8 and 6.1.1.4'
Cd Cd -0.8075 1.2024 'International Tables Vol C Tables 4.2.6.8 and 6.1.1.4'

loop_
_geom_angle_atom_site_label_1
_geom_angle_atom_site_label_2
_geom_angle_atom_site_label_3
_geom_angle
_geom_angle_site_symmetry_1
_geom_angle_site_symmetry_3
O7 Cd1 N3 174.3(3) . .
O7 Cd1 O5 81.6(2) . .
N3 Cd1 O5 100.3(3) . .
O7 Cd1 N1 86.7(2) . 1_655
N3 Cd1 N1 88.2(3) . 1_655
O5 Cd1 N1 136.2(2) . 1_655
O7 Cd1 O4 89.0(2) . .
N3 Cd1 O4 93.2(3) . .
O5 Cd1 O4 135.8(2) . .
N1 Cd1 O4 85.6(2) 1_655 .
O7 Cd1 O3 96.7(2) . .
N3 Cd1 O3 88.8(3) . .
O5 Cd1 O3 85.3(2) . .
N1 Cd1 O3 138.1(2) 1_655 .
O4 Cd1 O3 52.9(2) . .
O7 Cd1 O6 85.6(2) . .
N3 Cd1 O6 91.2(3) . .
O5 Cd1 O6 54.0(2) . .
N1 Cd1 O6 83.2(2) 1_655 .
O4 Cd1 O6 167.8(2) . .
O3 Cd1 O6 138.6(2) . .
O12 Cd2 O10 82.4(3) . 1_655
O12 Cd2 O11 169.1(3) . .
O10 Cd2 O11 87.2(3) 1_655 .
O12 Cd2 N2 98.4(3) . .
O10 Cd2 N2 137.8(3) 1_655 .
O11 Cd2 N2 87.4(3) . .
O12 Cd2 O2 100.3(3) . .
O10 Cd2 O2 137.2(3) 1_655 .
O11 Cd2 O2 89.4(3) . .
N2 Cd2 O2 84.5(3) . .
O12 Cd2 O1 87.5(3) . .
O10 Cd2 O1 84.6(2) 1_655 .
O11 Cd2 O1 94.5(3) . .
N2 Cd2 O1 137.5(3) . .
O2 Cd2 O1 53.1(2) . .
O12 Cd2 O9 87.0(3) . 1_655
O10 Cd2 O9 53.6(2) 1_655 1_655
O11 Cd2 O9 84.4(2) . 1_655
N2 Cd2 O9 84.3(2) . 1_655
O2 Cd2 O9 167.4(3) . 1_655
O1 Cd2 O9 138.2(2) . 1_655
C4 O1 Cd2 92.3(6) . .
C4 O2 Cd2 95.5(6) . .
C8 O3 Cd1 92.1(6) . .
H3WA O3W H3WB 113(6) . .
C8 O4 Cd1 94.9(6) . .
H4WA O4W H4WB 114(5) . .
C7 O5 Cd1 95.5(5) . .
H5WA O5W H5WB 107(5) . .
C7 O6 Cd1 88.1(6) . .
Cd1 O7 H7A 110(7) . .
Cd1 O7 H7B 114(7) . .
H7A O7 H7B 108(5) . .
C18 O9 Cd2 86.4(6) . 1_455
C18 O10 Cd2 97.1(5) . 1_455
Cd2 O11 H11A 103(7) . .
Cd2 O11 H11B 118(8) . .
H11A O11 H11B 113(5) . .
Cd2 O12 H12A 97(8) . .
Cd2 O12 H12B 138(8) . .
H12A O12 H12B 112(5) . .
C9 N1 C10 117.8(8) . .
C9 N1 Cd1 117.3(6) . 1_455
C10 N1 Cd1 124.6(6) . 1_455
C14 N2 C13 117.0(8) . .
C14 N2 Cd2 121.9(6) . .
C13 N2 Cd2 120.5(6) . .
C20 N3 C19 118.8(10) . .
C20 N3 Cd1 118.5(7) . .
C19 N3 Cd1 122.3(7) . .
C23 N4 H4NA 125(6) . .
C23 N4 H4NB 127(7) . .
H4NA N4 H4NB 105(5) . .
C3 C1 C2 111.4(8) . .
C3 C1 H1A 109.3 . .
C2 C1 H1A 109.3 . .
C3 C1 H1B 109.3 . .
C2 C1 H1B 109.3 . .
H1A C1 H1B 108.0 . .
C5 C2 C1 113.2(8) . .
C5 C2 H2A 108.9 . .
C1 C2 H2A 108.9 . .
C5 C2 H2B 108.9 . .
C1 C2 H2B 108.9 . .
H2A C2 H2B 107.8 . .
C4 C3 C1 116.5(8) . .
C4 C3 H3A 108.2 . .
C1 C3 H3A 108.2 . .
C4 C3 H3B 108.2 . .
C1 C3 H3B 108.2 . .
H3A C3 H3B 107.3 . .
O1 C4 O2 119.0(9) . .
O1 C4 C3 123.2(9) . .
O2 C4 C3 117.8(9) . .
C8 C5 C2 116.5(9) . .
C8 C5 H5A 108.2 . .
C2 C5 H5A 108.2 . .
C8 C5 H5B 108.2 . .
C2 C5 H5B 108.2 . .
H5A C5 H5B 107.3 . .
C12 C6 C9 116.7(9) . .
C12 C6 C7 123.1(8) . .
C9 C6 C7 120.2(8) . .
O6 C7 O5 122.4(9) . .
O6 C7 C6 119.3(9) . .
O5 C7 C6 118.3(8) . .
O3 C8 O4 119.5(9) . .
O3 C8 C5 122.1(9) . .
O4 C8 C5 118.3(9) . .
N1 C9 C6 124.0(9) . .
N1 C9 H9 118.0 . .
C6 C9 H9 118.0 . .
N1 C10 C11 122.9(9) . .
N1 C10 H10 118.6 . .
C11 C10 H10 118.6 . .
C10 C11 C12 119.0(9) . .
C10 C11 H11 120.5 . .
C12 C11 H11 120.5 . .
C6 C12 C11 119.6(9) . .
C6 C12 H12 120.2 . .
C11 C12 H12 120.2 . .
N2 C13 C16 123.2(9) . .
N2 C13 H13 118.4 . .
C16 C13 H13 118.4 . .
N2 C14 C15 123.8(9) . .
N2 C14 H14 118.1 . .
C15 C14 H14 118.1 . .
C14 C15 C17 118.7(9) . .
C14 C15 H15 120.7 . .
C17 C15 H15 120.7 . .
C13 C16 C17 119.0(9) . .
C13 C16 C18 119.5(9) . .
C17 C16 C18 121.5(9) . .
C16 C17 C15 118.3(9) . .
C16 C17 H17 120.9 . .
C15 C17 H17 120.9 . .
O9 C18 O10 122.7(9) . .
O9 C18 C16 119.3(9) . .
O10 C18 C16 118.0(8) . .
N3 C19 C21 120.6(11) . .
N3 C19 H19 119.7 . .
C21 C19 H19 119.7 . .
N3 C20 C23 123.4(10) . .
N3 C20 H20 118.3 . .
C23 C20 H20 118.3 . .
C22 C21 C19 120.8(12) . .
C22 C21 H21 119.6 . .
C19 C21 H21 119.6 . .
C21 C22 C23 119.7(11) . .
C21 C22 H22 120.2 . .
C23 C22 H22 120.2 . .
N4 C23 C22 122.6(10) . .
N4 C23 C20 120.7(10) . .
C22 C23 C20 116.7(10) . .

loop_
_geom_bond_atom_site_label_1
_geom_bond_atom_site_label_2
_geom_bond_distance
_geom_bond_site_symmetry_2
Cd1 O7 2.319(7) .
Cd1 N3 2.325(9) .
Cd1 O5 2.335(6) .
Cd1 N1 2.377(8) 1_655
Cd1 O4 2.391(7) .
Cd1 O3 2.468(7) .
Cd1 O6 2.507(7) .
Cd2 O12 2.288(8) .
Cd2 O10 2.317(7) 1_655
Cd2 O11 2.337(8) .
Cd2 N2 2.342(8) .
Cd2 O2 2.375(8) .
Cd2 O1 2.457(7) .
Cd2 O9 2.559(7) 1_655
O1 C4 1.240(12) .
O2 C4 1.270(12) .
O3 C8 1.237(12) .
O3W H3WA 0.85(2) .
O3W H3WB 0.84(2) .
O4 C8 1.270(12) .
O4W H4WA 0.85(2) .
O4W H4WB 0.84(2) .
O5 C7 1.270(11) .
O5W H5WA 0.85(2) .
O5W H5WB 0.85(2) .
O6 C7 1.245(11) .
O7 H7A 0.85(2) .
O7 H7B 0.85(2) .
O9 C18 1.245(11) .
O9 Cd2 2.559(7) 1_455
O10 C18 1.270(11) .
O10 Cd2 2.317(7) 1_455
O11 H11A 0.85(2) .
O11 H11B 0.84(2) .
O12 H12A 0.85(2) .
O12 H12B 0.85(2) .
N1 C9 1.333(11) .
N1 C10 1.348(12) .
N1 Cd1 2.377(8) 1_455
N2 C14 1.329(13) .
N2 C13 1.347(13) .
N3 C20 1.320(13) .
N3 C19 1.342(14) .
N4 C23 1.353(13) .
N4 H4NA 0.90(2) .
N4 H4NB 0.89(2) .
C1 C3 1.521(13) .
C1 C2 1.524(13) .
C1 H1A 0.9900 .
C1 H1B 0.9900 .
C2 C5 1.513(14) .
C2 H2A 0.9900 .
C2 H2B 0.9900 .
C3 C4 1.498(14) .
C3 H3A 0.9900 .
C3 H3B 0.9900 .
C5 C8 1.499(14) .
C5 H5A 0.9900 .
C5 H5B 0.9900 .
C6 C12 1.386(14) .
C6 C9 1.412(12) .
C6 C7 1.488(13) .
C9 H9 0.9500 .
C10 C11 1.369(14) .
C10 H10 0.9500 .
C11 C12 1.404(14) .
C11 H11 0.9500 .
C12 H12 0.9500 .
C13 C16 1.368(14) .
C13 H13 0.9500 .
C14 C15 1.366(14) .
C14 H14 0.9500 .
C15 C17 1.390(14) .
C15 H15 0.9500 .
C16 C17 1.380(14) .
C16 C18 1.513(13) .
C17 H17 0.9500 .
C19 C21 1.376(18) .
C19 H19 0.9500 .
C20 C23 1.415(14) .
C20 H20 0.9500 .
C21 C22 1.365(17) .
C21 H21 0.9500 .
C22 C23 1.367(15) .
C22 H22 0.9500 .

loop_
_geom_hbond_atom_site_label_D
_geom_hbond_atom_site_label_H
_geom_hbond_atom_site_label_A
_geom_hbond_distance_DH
_geom_hbond_distance_HA
_geom_hbond_distance_DA
_geom_hbond_angle_DHA
_geom_hbond_site_symmetry_A
O3W H3WA O11 0.85(2) 2.00(4) 2.838(12) 170(15) 2_677
O3W H3WB O2W 0.84(2) 2.37(6) 3.157(18) 156(11) .
O4W H4WA O5W 0.85(2) 1.89(3) 2.723(11) 166(11) .
O4W H4WB O3W 0.84(2) 2.16(10) 2.784(13) 131(11) .
O5W H5WA O7 0.85(2) 2.06(5) 2.852(10) 154(8) 2_666
O5W H5WB O3 0.85(2) 1.92(2) 2.773(10) 177(12) 1_655
O7 H7A O4 0.85(2) 1.83(3) 2.674(9) 170(8) 2_666
O7 H7B O5 0.85(2) 1.88(3) 2.728(9) 171(10) 2_566
O11 H11A O10 0.85(2) 1.89(3) 2.723(10) 167(9) 2_577
O11 H11B O2 0.84(2) 1.90(2) 2.747(11) 176(11) 2_577
O12 H12B O4W 0.85(2) 1.90(3) 2.741(11) 172(12) 2_667
O12 H12A O2W 0.85(2) 1.93(5) 2.733(13) 158(11) .
N4 H4NA O5W 0.90(2) 2.27(5) 3.088(13) 152(10) 2_676
N4 H4NB O9 0.89(2) 2.32(6) 3.064(12) 141(9) 1_654

loop_
_geom_torsion_atom_site_label_1
_geom_torsion_atom_site_label_2
_geom_torsion_atom_site_label_3
_geom_torsion_atom_site_label_4
_geom_torsion
_geom_torsion_site_symmetry_1
O12 Cd2 O1 C4 103.5(7) .
O10 Cd2 O1 C4 -173.9(7) 1_655
O11 Cd2 O1 C4 -87.2(7) .
N2 Cd2 O1 C4 3.9(9) .
O2 Cd2 O1 C4 -1.3(7) .
O9 Cd2 O1 C4 -173.8(6) 1_655
O12 Cd2 O2 C4 -77.6(8) .
O10 Cd2 O2 C4 12.2(10) 1_655
O11 Cd2 O2 C4 97.4(8) .
N2 Cd2 O2 C4 -175.2(8) .
O1 Cd2 O2 C4 1.3(7) .
O9 Cd2 O2 C4 157.6(11) 1_655
O7 Cd1 O3 C8 88.0(6) .
N3 Cd1 O3 C8 -90.6(6) .
O5 Cd1 O3 C8 169.0(6) .
N1 Cd1 O3 C8 -4.6(8) 1_655
O4 Cd1 O3 C8 4.4(6) .
O6 Cd1 O3 C8 179.0(6) .
O7 Cd1 O4 C8 -103.5(6) .
N3 Cd1 O4 C8 81.8(6) .
O5 Cd1 O4 C8 -26.6(7) .
N1 Cd1 O4 C8 169.7(6) 1_655
O3 Cd1 O4 C8 -4.3(5) .
O6 Cd1 O4 C8 -167.1(10) .
O7 Cd1 O5 C7 -89.3(5) .
N3 Cd1 O5 C7 85.3(5) .
N1 Cd1 O5 C7 -13.0(7) 1_655
O4 Cd1 O5 C7 -169.1(5) .
O3 Cd1 O5 C7 173.2(5) .
O6 Cd1 O5 C7 1.4(5) .
O7 Cd1 O6 C7 81.4(6) .
N3 Cd1 O6 C7 -103.3(6) .
O5 Cd1 O6 C7 -1.4(5) .
N1 Cd1 O6 C7 168.6(6) 1_655
O4 Cd1 O6 C7 145.4(10) .
O3 Cd1 O6 C7 -13.8(7) .
O12 Cd2 N2 C14 85.9(8) .
O10 Cd2 N2 C14 -2.0(10) 1_655
O11 Cd2 N2 C14 -84.9(8) .
O2 Cd2 N2 C14 -174.5(8) .
O1 Cd2 N2 C14 -178.7(7) .
O9 Cd2 N2 C14 -0.3(8) 1_655
O12 Cd2 N2 C13 -103.8(8) .
O10 Cd2 N2 C13 168.3(7) 1_655
O11 Cd2 N2 C13 85.5(8) .
O2 Cd2 N2 C13 -4.2(8) .
O1 Cd2 N2 C13 -8.3(10) .
O9 Cd2 N2 C13 170.1(8) 1_655
O7 Cd1 N3 C20 22(3) .
O5 Cd1 N3 C20 -86.8(7) .
N1 Cd1 N3 C20 49.9(7) 1_655
O4 Cd1 N3 C20 135.4(7) .
O3 Cd1 N3 C20 -171.9(7) .
O6 Cd1 N3 C20 -33.3(7) .
O7 Cd1 N3 C19 -166(2) .
O5 Cd1 N3 C19 84.9(10) .
N1 Cd1 N3 C19 -138.3(10) 1_655
O4 Cd1 N3 C19 -52.8(10) .
O3 Cd1 N3 C19 -0.1(10) .
O6 Cd1 N3 C19 138.5(10) .
C3 C1 C2 C5 173.1(10) .
C2 C1 C3 C4 -174.9(10) .
Cd2 O1 C4 O2 2.3(12) .
Cd2 O1 C4 C3 -178.5(10) .
Cd2 O2 C4 O1 -2.3(12) .
Cd2 O2 C4 C3 178.3(9) .
C1 C3 C4 O1 0.9(17) .
C1 C3 C4 O2 -179.8(11) .
C1 C2 C5 C8 -173.7(9) .
Cd1 O6 C7 O5 2.5(9) .
Cd1 O6 C7 C6 -178.4(8) .
Cd1 O5 C7 O6 -2.7(9) .
Cd1 O5 C7 C6 178.2(7) .
C12 C6 C7 O6 17.7(14) .
C9 C6 C7 O6 -160.8(9) .
C12 C6 C7 O5 -163.2(9) .
C9 C6 C7 O5 18.4(13) .
Cd1 O3 C8 O4 -7.6(10) .
Cd1 O3 C8 C5 168.9(9) .
Cd1 O4 C8 O3 7.8(10) .
Cd1 O4 C8 C5 -168.8(8) .
C2 C5 C8 O3 4.1(15) .
C2 C5 C8 O4 -179.4(9) .
C10 N1 C9 C6 -1.1(14) .
Cd1 N1 C9 C6 172.7(7) 1_455
C12 C6 C9 N1 1.7(14) .
C7 C6 C9 N1 -179.8(9) .
C9 N1 C10 C11 -0.4(15) .
Cd1 N1 C10 C11 -173.8(8) 1_455
N1 C10 C11 C12 1.3(16) .
C9 C6 C12 C11 -0.7(14) .
C7 C6 C12 C11 -179.2(9) .
C10 C11 C12 C6 -0.7(15) .
C14 N2 C13 C16 1.3(15) .
Cd2 N2 C13 C16 -169.5(8) .
C13 N2 C14 C15 -0.4(15) .
Cd2 N2 C14 C15 170.3(8) .
N2 C14 C15 C17 -0.5(17) .
N2 C13 C16 C17 -1.2(16) .
N2 C13 C16 C18 -178.9(9) .
C13 C16 C17 C15 0.2(15) .
C18 C16 C17 C15 177.9(9) .
C14 C15 C17 C16 0.6(16) .
Cd2 O9 C18 O10 4.7(10) 1_455
Cd2 O9 C18 C16 -172.5(8) 1_455
Cd2 O10 C18 O9 -5.3(11) 1_455
Cd2 O10 C18 C16 172.0(7) 1_455
C13 C16 C18 O9 170.9(9) .
C17 C16 C18 O9 -6.8(15) .
C13 C16 C18 O10 -6.4(14) .
C17 C16 C18 O10 175.9(10) .
C20 N3 C19 C21 -2(2) .
Cd1 N3 C19 C21 -174.2(12) .
C19 N3 C20 C23 0.7(16) .
Cd1 N3 C20 C23 172.8(7) .
N3 C19 C21 C22 2(3) .
C19 C21 C22 C23 0(2) .
C21 C22 C23 N4 -179.2(13) .
C21 C22 C23 C20 -1.3(19) .
N3 C20 C23 N4 179.1(10) .
N3 C20 C23 C22 1.2(15) .
